data_2020520
loop_
_publ_author_name
'Lapasset, J.'
'Moret, J.'

_publ_section_title
;
 Structure de SrTeO~4~ sur monocristal. Organisation de structures comportant
 des empilements de cha\^ines (TeO~4~)~n~. Dimorphisme de Na~2~TeO~4~
;
_journal_issue 11
_journal_name_full
;
 Acta Crystallographica, Section C: Crystal Structure Communications
;
_journal_page_first 1558
_journal_page_last 1562
_journal_paper_doi 10.1107/s0108270185008551
_journal_volume 41
_journal_year 1985
_chemical_formula_structural 'Sr Te O4'
_chemical_formula_sum 'O4 Sr Te'
_chemical_name_systematic 'Strontium tellurate'
_space_group_IT_number 60
_symmetry_Int_Tables_number 60
_symmetry_space_group_name_Hall '-P 2n 2ab'
_symmetry_space_group_name_H-M 'P b c n'
_cell_angle_alpha 90.
_cell_angle_beta 90.
_cell_angle_gamma 90.
_cell_formula_units_Z 4
_cell_length_a 5.605(3)
_cell_length_b 13.181(4)
_cell_length_c 5.003(2)
_cell_measurement_temperature 295.
_cell_volume 369.6(3)
_cod_data_source_file SrTeO4_Pbcn_DC287.cif
_cod_data_source_block chateigner
_cod_original_cell_volume 369.62
_cod_original_formula_sum 'O4 Sr1 Te1'
_cod_database_code 2020520

loop_
_symmetry_equiv_pos_site_id
_symmetry_equiv_pos_as_xyz
1 'x, -y, z+1/2'
2 '-x+1/2, y+1/2, z'
3 'x+1/2, y+1/2, -z+1/2'
4 '-x, -y, -z'
5 '-x, y, -z+1/2'
6 'x+1/2, -y+1/2, -z'
7 '-x+1/2, -y+1/2, z+1/2'
8 'x, y, z'

loop_
_atom_site_aniso_label
_atom_site_aniso_type_symbol
_atom_site_aniso_U_11
_atom_site_aniso_U_22
_atom_site_aniso_U_33
_atom_site_aniso_U_12
_atom_site_aniso_U_13
_atom_site_aniso_U_23
Sr1 Sr2+ 0.0077(4) 0.0085(4) 0.0147(4) 0 -.0060(9) 0
Te1 Te6+ 0.0068(3) 0.0067(3) 0.0046(3) 0 -.0005(6) 0
O1 O2- 0.0092(19) 0.0081(21) 0.0065(24) 0.0040(19) 0.0019(20) -.0013(22)
O2 O2- 0.0131(25) 0.0096(22) 0.0148(31) -.0030(19) -.0059(27) 0.0018(23)

loop_
_atom_site_label
_atom_site_type_symbol
_atom_site_symmetry_multiplicity
_atom_site_Wyckoff_symbol
_atom_site_fract_x
_atom_site_fract_y
_atom_site_fract_z
_atom_site_B_iso_or_equiv
_atom_site_occupancy
_atom_site_attached_hydrogens
Sr1 Sr2+ 4 c 0 0.6655(1) 0.75 . 1. 0
Te1 Te6+ 4 c 0.5 0.4301(1) 0.75 . 1. 0
O1 O2- 8 d 0.3145(9) 0.5420(4) 0.5710(12) . 1. 0
O2 O2- 8 d 0.2847(11) 0.3333(4) 0.6322(15) . 1. 0

loop_
_atom_type_symbol
_atom_type_oxidation_number
Sr2+ 2
Te6+ 6
O2- -2

loop_
_citation_id
_citation_journal_full
_citation_year
_citation_journal_volume
_citation_page_first
_citation_page_last
_citation_journal_id_ASTM
primary 'Acta Crystallographica, Section C: Crystal Structure Communications' 1985 41 1558 1562 ACSCEE
